data_2310766
loop_
_publ_author_name
'Noohinejad, Leila'
'Mondal, Swastik'
'Ali, Sk Imran'
'Dey, Somnath'
'van Smaalen, Sander'
'Sch\"onleber, Andreas'

_publ_section_title
;
 Resonance-stabilized partial proton transfer in hydrogen bonds of
 incommensurate phenazine-chloranilic acid
;
_journal_coden_ASTM ACSBDA
_journal_coeditor_code DK5030
_journal_issue 2
_journal_name_full
;
 Acta Crystallographica, Section B: Structural Science, Crystal
 Engineering and Materials
;
_journal_page_first 228
_journal_page_last 234
_journal_paper_doi 10.1107/S2052520615004084
_journal_volume 71
_journal_year 2015
_chemical_formula_moiety 'C12 H8 N2, C6 H2 Cl2 O4'
_chemical_formula_sum 'C18 H10 Cl2 N2 O4'
_chemical_formula_weight 389.2
_chemical_name_systematic ' ?'
_space_group_IT_number 4
_space_group_ssg_name P21(1/2\b1/2)0
_symmetry_cell_setting monoclinic
_symmetry_space_group_name_Hall 'P 2yb'
_symmetry_space_group_name_H-M 'P 1 21 1'
_cell_angle_alpha 90
_cell_angle_beta 107.789(7)
_cell_angle_gamma 90
_cell_formula_units_Z 2
_cell_length_a 12.3720(2)
_cell_length_b 3.7649(5)
_cell_length_c 16.831(2)
_cell_measurement_temperature 139
_cell_modulation_dimension 1
_cell_volume 746.49(14)
_computing_cell_refinement Eval15
_computing_data_collection Eval15
_computing_data_reduction Eval15
_computing_molecular_graphics 'DIAMOND Version 3'
_computing_publication_material Jana2006
_computing_structure_refinement Jana2006
_diffrn_ambient_temperature 139
_diffrn_measured_fraction_theta_full 0.96
_diffrn_measured_fraction_theta_max 0.48
_diffrn_measurement_device 'Huber four-cycle Kappa diffractometer'
_diffrn_measurement_device_type 'Marresearch, marCCD 165'
_diffrn_measurement_method '\w and \f scans'
_diffrn_radiation_monochromator graphite
_diffrn_radiation_probe x-ray
_diffrn_radiation_type synchrotron
_diffrn_radiation_wavelength 0.56
_diffrn_reflns_av_R_equivalents 0.0194
_diffrn_reflns_av_sigmaI/netI 0.0368
_diffrn_reflns_limit_h_max 16
_diffrn_reflns_limit_h_min -10
_diffrn_reflns_limit_index_m_1_max 1
_diffrn_reflns_limit_index_m_1_min -1
_diffrn_reflns_limit_k_max 7
_diffrn_reflns_limit_k_min -7
_diffrn_reflns_limit_l_max 32
_diffrn_reflns_limit_l_min -33
_diffrn_reflns_number 25001
_diffrn_reflns_theta_full 13.21
_diffrn_reflns_theta_max 33.33
_diffrn_reflns_theta_min 1.92
_exptl_absorpt_coefficient_mu 0.243
_exptl_absorpt_correction_T_max 0.9910
_exptl_absorpt_correction_T_min 0.7769
_exptl_absorpt_correction_type empirical
_exptl_absorpt_process_details SADABS;Sheldrick,2008
_exptl_crystal_colour 'dark brown'
_exptl_crystal_density_diffrn 1.7309
_exptl_crystal_description platelet
_exptl_crystal_F_000 396
_exptl_crystal_size_max 0.22
_exptl_crystal_size_mid 0.125
_exptl_crystal_size_min 0.05
_refine_diff_density_max 0.17
_refine_diff_density_min -0.02
_refine_ls_abs_structure_details '  6649 of Friedel pairs used in the refinement'
_refine_ls_abs_structure_Flack 0.5
_refine_ls_extinction_method none
_refine_ls_goodness_of_fit_gt 2.78
_refine_ls_goodness_of_fit_ref 2.08
_refine_ls_hydrogen_treatment mixed
_refine_ls_number_constraints 0
_refine_ls_number_parameters 719
_refine_ls_number_reflns 15433
_refine_ls_number_restraints 0
_refine_ls_R_factor_all 0.0720
_refine_ls_R_factor_gt 0.0449
_refine_ls_shift/su_max 0.0006
_refine_ls_shift/su_mean 0.0001
_refine_ls_structure_factor_coef F
_refine_ls_weighting_details w=1/(\s^2^(F)+0.0001F^2^)
_refine_ls_weighting_scheme sigma
_refine_ls_wR_factor_gt 0.0677
_refine_ls_wR_factor_ref 0.0713
_reflns_number_gt 8092
_reflns_number_total 15433
_reflns_threshold_expression I>3\s(I)
_cod_data_source_file dk5030sup1.cif
_cod_data_source_block I
_cod_original_cell_volume 746.52(14)
_cod_database_code 2310766

loop_
_space_group_symop_id
_space_group_symop_operation_xyz
1 x,y,z
2 -x,y+0.5,-z

loop_
_space_group_symop_ssg_id
_space_group_symop_ssg_operation_algebraic
1 x1,x2,x3,x4
2 -x1,x2+1/2,-x3,-x1-x3+x4

loop_
_atom_site_label
_atom_site_type_symbol
_atom_site_fract_x
_atom_site_fract_y
_atom_site_fract_z
_atom_site_adp_type
_atom_site_U_iso_or_equiv
_atom_site_symmetry_multiplicity
_atom_site_occupancy
_atom_site_calc_flag
Cl2 Cl 0.39426(2) 0.759355 0.425664(9) Uani 0.01637(8) 2 1 d
Cl1 Cl 0.10334(2) 1.36699(6) 0.076472(9) Uani 0.01630(8) 2 1 d
O1 O 0.01710(6) 1.0198(3) 0.20084(4) Uani 0.0187(2) 2 1 d
O2 O 0.47869(6) 1.1115(3) 0.30175(3) Uani 0.0182(2) 2 1 d
O3 O 0.14288(6) 0.7382(3) 0.34754(4) Uani 0.0199(2) 2 1 d
O4 O 0.35598(6) 1.3761(3) 0.15557(3) Uani 0.0189(2) 2 1 d
N1 N 0.85572(7) 0.6962(3) 0.24458(4) Uani 0.0134(2) 2 1 d
N2 N 0.64611(7) 0.4400(3) 0.25095(4) Uani 0.0135(2) 2 1 d
C1 C 0.30168(9) 1.2333(3) 0.19627(4) Uani 0.0138(3) 2 1 d
C2 C 0.18097(9) 1.2022(3) 0.17186(4) Uani 0.0135(3) 2 1 d
C3 C 0.12546(9) 1.0428(3) 0.22157(4) Uani 0.0140(3) 2 1 d
C4 C 0.19362(9) 0.8866(3) 0.30527(4) Uani 0.0135(3) 2 1 d
C5 C 0.31591(8) 0.9219(3) 0.33025(4) Uani 0.0125(3) 2 1 d
C6 C 0.36782(8) 1.0814(3) 0.27986(4) Uani 0.0124(3) 2 1 d
C7 C 0.81178(9) 0.5094(3) 0.10230(4) Uani 0.0152(3) 2 1 d
C8 C 0.73694(9) 0.3530(3) 0.03492(4) Uani 0.0167(3) 2 1 d
C9 C 0.63221(9) 0.2204(3) 0.03867(4) Uani 0.0162(3) 2 1 d
C10 C 0.60119(9) 0.2457(3) 0.10984(4) Uani 0.0154(3) 2 1 d
C11 C 0.67723(9) 0.4113(3) 0.18154(4) Uani 0.0136(3) 2 1 d
C12 C 0.78295(8) 0.5441(3) 0.17721(4) Uani 0.0123(3) 2 1 d
C13 C 0.69135(9) 0.6285(3) 0.39302(4) Uani 0.0155(3) 2 1 d
C14 C 0.76521(9) 0.7854(3) 0.46057(4) Uani 0.0172(3) 2 1 d
C15 C 0.87021(9) 0.9210(3) 0.45697(5) Uani 0.0162(3) 2 1 d
C16 C 0.90122(9) 0.8951(3) 0.38591(5) Uani 0.0145(3) 2 1 d
C17 C 0.82595(9) 0.7284(3) 0.31464(4) Uani 0.0129(3) 2 1 d
C18 C 0.71946(9) 0.5983(3) 0.31757(4) Uani 0.0132(3) 2 1 d
H7 H 0.883405 0.595476 0.099163 Uiso 0.0183 2 1 d
H8 H 0.755844 0.332715 -0.016126 Uiso 0.0201 2 1 d
H9 H 0.581407 0.109597 -0.009819 Uiso 0.0194 2 1 d
H10 H 0.529556 0.153698 0.111502 Uiso 0.0185 2 1 d
H13 H 0.620244 0.538221 0.396235 Uiso 0.0186 2 1 d
H14 H 0.745931 0.804454 0.511489 Uiso 0.0207 2 1 d
H15 H 0.920655 1.033441 0.505363 Uiso 0.0194 2 1 d
H16 H 0.972721 0.988108 0.384193 Uiso 0.0174 2 1 d
H1o1 H -0.0461(11) 0.765(4) 0.2321(8) Uiso 0.0281 2 1 d
H1o2 H 0.5251(11) 1.158(4) 0.2704(8) Uiso 0.0273 2 1 d

loop_
_atom_site_aniso_label
_atom_site_aniso_type_symbol
_atom_site_aniso_U_11
_atom_site_aniso_U_22
_atom_site_aniso_U_33
_atom_site_aniso_U_12
_atom_site_aniso_U_13
_atom_site_aniso_U_23
Cl2 Cl 0.01737(18) 0.01914(12) 0.01152(7) -0.00017(11) 0.00280(9) 0.00293(6)
Cl1 Cl 0.01772(18) 0.01883(12) 0.01129(7) 0.00005(11) 0.00285(9) 0.00285(6)
O1 O 0.0117(4) 0.0259(4) 0.0183(2) -0.0023(4) 0.0042(3) 0.0039(3)
O2 O 0.0132(4) 0.0252(4) 0.0169(2) -0.0030(4) 0.0056(3) 0.0055(3)
O3 O 0.0167(4) 0.0272(4) 0.0177(2) -0.0030(5) 0.0081(3) 0.0054(3)
O4 O 0.0160(4) 0.0254(4) 0.0165(2) -0.0021(5) 0.0067(3) 0.0054(3)
N1 N 0.0132(5) 0.0140(3) 0.0123(2) 0.0001(4) 0.0029(3) 0.0007(2)
N2 N 0.0133(5) 0.0142(3) 0.0127(2) -0.0009(4) 0.0037(3) 0.0005(2)
C1 C 0.0165(6) 0.0137(4) 0.0114(2) -0.0004(5) 0.0044(3) 0.0002(3)
C2 C 0.0144(6) 0.0152(4) 0.0107(2) -0.0016(4) 0.0035(3) 0.0005(2)
C3 C 0.0145(6) 0.0152(4) 0.0122(2) -0.0001(5) 0.0039(3) 0.0000(3)
C4 C 0.0143(6) 0.0150(4) 0.0120(2) -0.0011(5) 0.0050(3) -0.0004(3)
C5 C 0.0125(6) 0.0137(4) 0.0110(2) -0.0009(4) 0.0029(3) 0.0007(2)
C6 C 0.0110(6) 0.0137(4) 0.0118(2) -0.0009(4) 0.0028(3) 0.0002(2)
C7 C 0.0159(6) 0.0159(4) 0.0142(3) -0.0004(5) 0.0051(3) -0.0009(3)
C8 C 0.0187(6) 0.0179(4) 0.0139(2) 0.0045(5) 0.0055(3) 0.0000(3)
C9 C 0.0166(6) 0.0165(4) 0.0138(3) 0.0015(5) 0.0022(3) -0.0020(3)
C10 C 0.0148(6) 0.0164(4) 0.0137(2) -0.0047(5) 0.0023(3) -0.0020(3)
C11 C 0.0161(6) 0.0119(4) 0.0118(2) 0.0000(4) 0.0028(3) 0.0008(2)
C12 C 0.0112(5) 0.0127(4) 0.0130(2) 0.0023(4) 0.0038(3) 0.0018(2)
C13 C 0.0159(6) 0.0180(4) 0.0135(2) 0.0018(5) 0.0060(3) 0.0012(3)
C14 C 0.0200(6) 0.0177(4) 0.0143(3) 0.0006(5) 0.0057(3) -0.0027(3)
C15 C 0.0160(6) 0.0168(4) 0.0143(3) 0.0002(5) 0.0024(3) -0.0028(3)
C16 C 0.0126(6) 0.0144(4) 0.0144(2) 0.0010(5) 0.0009(3) -0.0006(3)
C17 C 0.0144(6) 0.0124(4) 0.0124(2) 0.0018(4) 0.0050(3) 0.0009(2)
C18 C 0.0151(6) 0.0117(4) 0.0117(2) -0.0009(4) 0.0023(3) 0.0007(2)

loop_
_atom_site_displace_Fourier_atom_site_label
_atom_site_displace_Fourier_axis
_atom_site_displace_Fourier_wave_vector_seq_id
_atom_site_displace_Fourier_param_cos
_atom_site_displace_Fourier_param_sin
Cl2 x 1 -0.00015(3) 0.00022(3)
Cl2 y 1 -0.00287(8) 0
Cl2 z 1 0.00033(2) 0.00038(2)
Cl1 x 1 -0.00159(7) -0.00190(6)
Cl1 y 1 -0.00006(8) -0.00111(8)
Cl1 z 1 0.00060(2) 0.00026(3)
O1 x 1 -0.00071(9) 0.00026(9)
O1 y 1 -0.0085(3) 0.0012(3)
O1 z 1 0.00182(6) -0.00019(8)
O2 x 1 0.00109(13) -0.00286(9)
O2 y 1 -0.0034(3) 0.0042(3)
O2 z 1 0.00043(6) -0.00040(6)
O3 x 1 -0.00003(8) 0.00034(8)
O3 y 1 -0.0106(3) 0.0033(4)
O3 z 1 0.00115(6) -0.00015(7)
O4 x 1 0.00056(10) -0.00141(8)
O4 y 1 -0.0030(2) 0.0023(3)
O4 z 1 -0.00027(7) 0.00101(6)
N1 x 1 0.00024(10) 0.00090(10)
N1 y 1 0.0008(3) 0.0009(3)
N1 z 1 -0.00031(9) 0.00174(7)
N2 x 1 -0.00173(9) -0.00022(11)
N2 y 1 0.0000(3) 0.0004(3)
N2 z 1 0.00115(7) 0.00055(8)
C1 x 1 -0.00029(17) -0.00353(12)
C1 y 1 -0.0009(3) 0.0011(3)
C1 z 1 0.00009(9) 0.00025(8)
C2 x 1 -0.00077(13) -0.00154(12)
C2 y 1 -0.0005(3) 0.0003(3)
C2 z 1 0.00059(8) 0.00019(8)
C3 x 1 -0.00335(13) -0.00084(16)
C3 y 1 -0.0035(3) -0.0005(3)
C3 z 1 0.00072(8) 0.00024(9)
C4 x 1 -0.00102(14) 0.00018(12)
C4 y 1 -0.0046(3) -0.0008(4)
C4 z 1 0.00105(9) 0.00047(9)
C5 x 1 -0.00138(12) -0.00113(13)
C5 y 1 -0.0026(3) -0.0010(3)
C5 z 1 0.00054(8) 0.00054(8)
C6 x 1 -0.00044(15) -0.00270(12)
C6 y 1 -0.0014(3) 0.0011(3)
C6 z 1 0.00019(8) 0.00016(8)
C7 x 1 -0.00057(12) 0.00026(12)
C7 y 1 0.0007(3) -0.0039(3)
C7 z 1 0.00187(10) 0.00150(10)
C8 x 1 0.00023(12) 0.00068(12)
C8 y 1 -0.0016(3) -0.0044(3)
C8 z 1 0.00156(8) -0.00023(10)
C9 x 1 0.00056(12) 0.00064(12)
C9 y 1 -0.0020(3) -0.0015(3)
C9 z 1 0.00083(9) -0.00110(9)
C10 x 1 -0.00124(12) -0.00007(12)
C10 y 1 -0.0002(3) -0.0012(3)
C10 z 1 0.00052(9) -0.00111(8)
C11 x 1 -0.00115(12) -0.00050(14)
C11 y 1 0.0004(3) -0.0007(3)
C11 z 1 0.00137(8) 0.00021(10)
C12 x 1 -0.00037(12) -0.00073(12)
C12 y 1 0.0010(3) -0.0003(3)
C12 z 1 0.00166(10) 0.00160(10)
C13 x 1 0.00011(12) -0.00118(12)
C13 y 1 0.0003(3) 0.0010(3)
C13 z 1 -0.00015(9) 0.00127(8)
C14 x 1 0.00120(12) -0.00117(12)
C14 y 1 0.0015(3) -0.0019(3)
C14 z 1 -0.00129(9) 0.00080(9)
C15 x 1 0.00073(13) 0.00000(12)
C15 y 1 0.0035(3) -0.0010(3)
C15 z 1 -0.00157(9) 0.00005(10)
C16 x 1 0.00190(14) -0.00008(13)
C16 y 1 0.0040(3) -0.0013(3)
C16 z 1 -0.00135(9) 0.00033(9)
C17 x 1 0.00098(12) -0.00106(13)
C17 y 1 0.0009(3) -0.0008(3)
C17 z 1 -0.00021(9) 0.00074(9)
C18 x 1 -0.00038(13) -0.00169(12)
C18 y 1 0.0005(3) 0.0008(3)
C18 z 1 0.00019(9) 0.00092(8)
H7 x 1 -0.0006 0.0005
H7 y 1 0.0026 -0.0056
H7 z 1 0.001 0.0028
H8 x 1 0.0008 0.0007
H8 y 1 -0.0021 -0.0066
H8 z 1 0.0017 -0.0004
H9 x 1 0.0013 -0.0001
H9 y 1 -0.0036 0.0003
H9 z 1 -0.0001 -0.0013
H10 x 1 -0.0017 0.0006
H10 y 1 0.0017 -0.0008
H10 z 1 -0.0006 -0.001
H13 x 1 -0.0006 -0.0012
H13 y 1 0.0014 0.0014
H13 z 1 0.0003 0.0011
H14 x 1 0.0014 -0.0013
H14 y 1 0.0024 -0.0019
H14 z 1 -0.0014 0.0004
H15 x 1 0.0002 0.0001
H15 y 1 0.0052 0.0019
H15 z 1 -0.0014 -0.0008
H16 x 1 0.0015 0.0009
H16 y 1 0.005 0.0011
H16 z 1 -0.0015 -0.0003
H1o1 x 1 -0.0064(12) 0.0151(12)
H1o1 y 1 -0.003(4) 0.014(3)
H1o1 z 1 0.0020(8) 0.0010(9)
H1o2 x 1 0.0000(12) -0.0006(12)
H1o2 y 1 -0.003(3) 0.004(3)
H1o2 z 1 -0.0017(9) -0.0006(9)

loop_
_atom_site_Fourier_wave_vector_seq_id
_jana_atom_site_fourier_wave_vector_q1_coeff
1 1

loop_
_atom_site_U_Fourier_atom_site_label
_atom_site_U_Fourier_tens_elem
_atom_site_U_Fourier_wave_vector_seq_id
_atom_site_U_Fourier_param_cos
_atom_site_U_Fourier_param_sin
Cl2 U11 1 0.0021(2) 0.0032(2)
Cl2 U22 1 -0.00196(17) -0.00022(16)
Cl2 U33 1 -0.00069(18) 0.00007(18)
Cl2 U12 1 0.00006(14) 0.00000(15)
Cl2 U13 1 -0.00065(16) 0.00024(17)
Cl2 U23 1 0.00021(11) 0.00049(11)
Cl1 U11 1 -0.0007(2) 0.0017(2)
Cl1 U22 1 -0.00023(16) -0.00089(15)
Cl1 U33 1 -0.00047(18) -0.00044(17)
Cl1 U12 1 -0.00050(17) -0.00150(17)
Cl1 U13 1 -0.00097(17) -0.00058(16)
Cl1 U23 1 0.00067(11) 0.00029(12)
O1 U11 1 0.0037(7) 0.0026(7)
O1 U22 1 -0.0035(6) 0.0004(5)
O1 U33 1 0.0001(6) -0.0007(6)
O1 U12 1 -0.0010(4) 0.0002(4)
O1 U13 1 0.0010(5) 0.0012(5)
O1 U23 1 0.0020(4) 0.0001(4)
O2 U11 1 0.0009(7) 0.0001(7)
O2 U22 1 -0.0024(5) 0.0037(5)
O2 U33 1 -0.0004(6) 0.0002(6)
O2 U12 1 0.0002(4) -0.0028(5)
O2 U13 1 -0.0002(5) -0.0007(5)
O2 U23 1 0.0008(4) -0.0008(4)
O3 U11 1 0.0055(7) -0.0025(7)
O3 U22 1 -0.0061(6) 0.0019(6)
O3 U33 1 -0.0011(6) 0.0002(6)
O3 U12 1 0.0007(5) 0.0008(4)
O3 U13 1 0.0001(5) 0.0008(5)
O3 U23 1 0.0029(4) 0.0003(4)
O4 U11 1 0.0013(7) 0.0002(7)
O4 U22 1 -0.0011(6) 0.0019(5)
O4 U33 1 -0.0002(6) -0.0009(6)
O4 U12 1 0.0012(4) -0.0007(5)
O4 U13 1 0.0018(5) 0.0003(5)
O4 U23 1 -0.0007(4) 0.0012(4)
N1 U11 1 -0.0024(8) -0.0004(8)
N1 U22 1 0.0013(5) 0.0000(5)
N1 U33 1 -0.0001(6) -0.0016(6)
N1 U12 1 -0.0012(5) -0.0002(5)
N1 U13 1 -0.0016(6) -0.0029(6)
N1 U23 1 -0.0014(4) 0.0022(4)
N2 U11 1 -0.0007(7) 0.0020(8)
N2 U22 1 0.0005(5) -0.0005(5)
N2 U33 1 -0.0001(6) 0.0005(6)
N2 U12 1 -0.0015(5) -0.0003(5)
N2 U13 1 -0.0019(5) 0.0002(6)
N2 U23 1 0.0016(4) 0.0005(4)
C1 U11 1 -0.0030(10) 0.0107(10)
C1 U22 1 -0.0001(6) 0.0011(6)
C1 U33 1 0.0004(7) -0.0032(7)
C1 U12 1 0.0006(6) -0.0030(6)
C1 U13 1 -0.0010(7) -0.0016(7)
C1 U23 1 -0.0003(4) 0.0006(4)
C2 U11 1 -0.0025(9) -0.0024(10)
C2 U22 1 -0.0001(6) 0.0019(6)
C2 U33 1 -0.0004(7) -0.0020(7)
C2 U12 1 0.0004(6) -0.0020(6)
C2 U13 1 -0.0013(7) -0.0024(7)
C2 U23 1 0.0009(4) -0.0002(4)
C3 U11 1 0.0026(10) 0.0014(10)
C3 U22 1 -0.0031(6) 0.0000(6)
C3 U33 1 -0.0002(7) -0.0009(8)
C3 U12 1 -0.0029(6) -0.0020(6)
C3 U13 1 0.0004(7) -0.0001(7)
C3 U23 1 0.0010(4) 0.0005(5)
C4 U11 1 0.0042(10) 0.0006(9)
C4 U22 1 -0.0029(7) 0.0001(6)
C4 U33 1 -0.0015(8) 0.0012(7)
C4 U12 1 -0.0015(6) 0.0022(6)
C4 U13 1 -0.0016(7) 0.0020(7)
C4 U23 1 0.0003(4) -0.0003(5)
C5 U11 1 -0.0004(9) -0.0053(9)
C5 U22 1 -0.0005(6) -0.0006(6)
C5 U33 1 -0.0015(7) 0.0021(7)
C5 U12 1 -0.0010(6) 0.0016(6)
C5 U13 1 -0.0005(6) 0.0004(7)
C5 U23 1 -0.0003(4) 0.0030(4)
C6 U11 1 0.0059(10) 0.0030(9)
C6 U22 1 -0.0002(6) 0.0002(6)
C6 U33 1 -0.0011(7) 0.0003(7)
C6 U12 1 0.0007(5) -0.0023(6)
C6 U13 1 -0.0005(7) -0.0003(7)
C6 U23 1 0.0008(4) 0.0008(4)
C7 U11 1 0.0021(9) 0.0032(10)
C7 U22 1 -0.0011(6) -0.0017(6)
C7 U33 1 0.0007(7) -0.0005(7)
C7 U12 1 0.0016(6) 0.0001(6)
C7 U13 1 -0.0005(7) -0.0012(7)
C7 U23 1 0.0020(5) 0.0022(5)
C8 U11 1 0.0002(10) 0.0037(11)
C8 U22 1 -0.0024(6) -0.0040(7)
C8 U33 1 0.0020(7) 0.0009(8)
C8 U12 1 -0.0012(6) -0.0013(6)
C8 U13 1 0.0009(7) 0.0009(7)
C8 U23 1 0.0030(5) -0.0001(5)
C9 U11 1 0.0142(10) 0.0048(10)
C9 U22 1 -0.0009(6) 0.0002(6)
C9 U33 1 -0.0038(8) -0.0014(8)
C9 U12 1 0.0013(6) -0.0003(6)
C9 U13 1 0.0024(7) 0.0009(7)
C9 U23 1 0.0006(5) -0.0007(5)
C10 U11 1 -0.0011(10) -0.0042(9)
C10 U22 1 0.0003(6) 0.0009(6)
C10 U33 1 -0.0004(8) -0.0004(7)
C10 U12 1 0.0012(6) -0.0022(6)
C10 U13 1 -0.0034(7) -0.0014(7)
C10 U23 1 0.0024(5) -0.0020(5)
C11 U11 1 -0.0014(9) 0.0037(11)
C11 U22 1 0.0000(6) -0.0007(6)
C11 U33 1 -0.0008(7) 0.0003(8)
C11 U12 1 -0.0008(6) -0.0011(5)
C11 U13 1 0.0000(6) -0.0007(7)
C11 U23 1 0.0021(4) -0.0005(4)
C12 U11 1 0.0015(9) 0.0023(9)
C12 U22 1 0.0004(6) -0.0002(6)
C12 U33 1 0.0007(7) -0.0006(7)
C12 U12 1 -0.0022(5) -0.0002(5)
C12 U13 1 -0.0005(7) 0.0001(6)
C12 U23 1 0.0014(4) 0.0018(4)
C13 U11 1 -0.0003(9) 0.0045(10)
C13 U22 1 0.0007(7) 0.0005(6)
C13 U33 1 0.0000(7) -0.0020(7)
C13 U12 1 -0.0013(6) 0.0004(6)
C13 U13 1 -0.0003(7) -0.0011(7)
C13 U23 1 0.0002(5) 0.0016(5)
C14 U11 1 -0.0012(10) -0.0021(10)
C14 U22 1 -0.0008(6) -0.0015(7)
C14 U33 1 0.0024(8) -0.0002(8)
C14 U12 1 -0.0023(6) -0.0022(6)
C14 U13 1 0.0019(7) -0.0019(7)
C14 U23 1 -0.0014(5) 0.0012(5)
C15 U11 1 0.0044(11) -0.0004(9)
C15 U22 1 0.0025(6) 0.0002(6)
C15 U33 1 -0.0004(8) -0.0020(7)
C15 U12 1 0.0021(6) 0.0017(6)
C15 U13 1 0.0010(7) -0.0018(7)
C15 U23 1 -0.0010(5) -0.0007(5)
C16 U11 1 -0.0013(11) 0.0023(8)
C16 U22 1 0.0014(6) -0.0013(6)
C16 U33 1 0.0017(8) 0.0000(7)
C16 U12 1 0.0011(5) -0.0005(6)
C16 U13 1 0.0009(7) -0.0007(6)
C16 U23 1 -0.0012(4) 0.0001(5)
C17 U11 1 -0.0060(9) 0.0049(9)
C17 U22 1 0.0003(6) -0.0011(6)
C17 U33 1 0.0011(7) -0.0005(7)
C17 U12 1 0.0032(5) -0.0002(6)
C17 U13 1 -0.0014(7) 0.0007(7)
C17 U23 1 0.0001(4) 0.0012(4)
C18 U11 1 -0.0001(9) 0.0015(9)
C18 U22 1 0.0010(6) -0.0001(6)
C18 U33 1 -0.0009(7) -0.0012(7)
C18 U12 1 -0.0012(6) -0.0013(5)
C18 U13 1 0.0000(6) -0.0005(7)
C18 U23 1 0.0005(4) 0.0021(4)

loop_
_atom_type_symbol
_atom_type_scat_dispersion_real
_atom_type_scat_dispersion_imag
_atom_type_scat_source
C 0.0015 0.0010 'International Tables Vol C tables 4.2.6.8 and 6.1.1.1'
H 0.0000 0.0000 'International Tables Vol C tables 4.2.6.8 and 6.1.1.1'
Cl 0.1014 0.0996 'International Tables Vol C tables 4.2.6.8 and 6.1.1.1'
N 0.0033 0.0020 'International Tables Vol C tables 4.2.6.8 and 6.1.1.1'
O 0.0061 0.0037 'International Tables Vol C tables 4.2.6.8 and 6.1.1.1'

loop_
_cell_wave_vector_seq_id
_cell_wave_vector_x
_cell_wave_vector_y
_cell_wave_vector_z
1 0.500000 0.513900 0.500000

loop_
_geom_angle_atom_site_label_1
_geom_angle_atom_site_label_2
_geom_angle_atom_site_label_3
_geom_angle_site_ssg_symmetry_1
_geom_angle_site_ssg_symmetry_3
_geom_angle_av
_geom_angle_min
_geom_angle_max
C2 O1 C3 . . 29.71(9) 29.63(9) 29.79(9)
C2 O1 C4 . . 63.86(7) 63.39(7) 64.34(7)
C2 O1 H1o1 . . 151.4(8) 145.0(8) 157.4(7)
C3 O1 C4 . . 34.16(9) 33.67(9) 34.68(9)
C3 O1 H1o1 . . 125.7(7) 118.9(8) 132.2(6)
C4 O1 H1o1 . . 93.6(7) 87.6(7) 99.2(6)
C1 O2 C5 . . 63.84(7) 63.57(7) 64.12(7)
C1 O2 C6 . . 34.00(9) 33.74(9) 34.26(9)
C1 O2 H1o2 . . 97.4(11) 94.7(11) 100.1(11)
C5 O2 C6 . . 29.85(9) 29.81(9) 29.88(9)
C5 O2 H1o2 . . 157.2(11) 154.8(11) 159.6(11)
C6 O2 H1o2 . . 130.2(11) 127.4(11) 133.1(11)
C3 O3 C4 . . 34.44(9) 34.09(9) 34.80(9)
C3 O3 C5 . . 65.34(7) 65.00(7) 65.66(7)
C3 O3 H1o1 . . 58.9(5) 56.9(5) 60.8(5)
C4 O3 C5 . . 30.89(9) 30.74(9) 31.05(9)
C4 O3 H1o1 . . 92.9(5) 90.5(5) 95.3(5)
C5 O3 H1o1 . . 123.5(5) 120.9(5) 125.8(5)
C1 O4 C2 . . 29.54(9) 28.60(8) 30.48(8)
C1 O4 C6 . . 35.11(9) 34.48(9) 35.74(9)
C1 O4 H1o2 . . 84.1(5) 82.6(5) 85.5(5)
C2 O4 C6 . . 64.65(7) 64.33(7) 64.96(7)
C2 O4 H1o2 . . 113.5(5) 112.8(5) 114.1(5)
C6 O4 H1o2 . . 49.1(5) 48.2(5) 50.1(5)
C7 N1 C11 . . 61.82(7) 61.44(7) 62.19(7)
C7 N1 C12 . . 30.73(11) 30.19(11) 31.28(11)
C7 N1 C16 . . 178.51(9) 177.48(10) 179.40(8)
C7 N1 C17 . . 149.90(12) 148.23(12) 151.54(13)
C7 N1 C18 . . 119.15(8) 118.13(8) 120.16(8)
C7 N1 H1o1 . 1_6555 80.6(8) 78.4(9) 82.6(8)
C11 N1 C12 . . 31.09(11) 30.20(10) 31.98(11)
C11 N1 C16 . . 119.12(10) 118.10(9) 120.13(9)
C11 N1 C17 . . 88.09(11) 86.76(11) 89.40(11)
C11 N1 C18 . . 57.34(7) 56.67(6) 58.00(7)
C11 N1 H1o1 . 1_6555 141.9(8) 140.0(9) 143.7(8)
C12 N1 C16 . . 150.19(15) 148.29(14) 152.08(15)
C12 N1 C17 . . 119.17(16) 116.96(16) 121.35(16)
C12 N1 C18 . . 88.42(12) 86.87(12) 89.96(12)
C12 N1 H1o1 . 1_6555 111.2(8) 108.8(9) 113.3(8)
C16 N1 C17 . . 31.04(9) 30.71(9) 31.37(9)
C16 N1 C18 . . 61.79(7) 61.43(7) 62.13(7)
C16 N1 H1o1 . 1_6555 98.5(8) 96.4(9) 100.5(8)
C17 N1 C18 . . 30.75(9) 30.08(9) 31.41(9)
C17 N1 H1o1 . 1_6555 129.3(8) 126.9(9) 131.6(8)
C18 N1 H1o1 . 1_6555 159.5(8) 157.5(8) 161.3(8)
C10 N2 C11 . . 31.66(9) 31.59(9) 31.73(9)
C10 N2 C12 . . 61.62(7) 61.45(7) 61.79(7)
C10 N2 C13 . . 179.22(9) 178.94(9) 179.44(8)
C10 N2 C17 . . 118.92(9) 118.24(9) 119.59(9)
C10 N2 C18 . . 149.11(14) 148.37(14) 149.85(14)
C10 N2 H1o2 . 1_5455 92.5(6) 91.0(6) 93.9(6)
C11 N2 C12 . . 29.96(9) 29.73(9) 30.19(9)
C11 N2 C13 . . 148.55(12) 147.85(12) 149.25(12)
C11 N2 C17 . . 87.26(11) 86.63(11) 87.89(11)
C11 N2 C18 . . 117.45(16) 116.74(16) 118.18(16)
C11 N2 H1o2 . 1_5455 122.9(6) 121.4(6) 124.4(6)
C12 N2 C13 . . 118.60(8) 117.91(8) 119.28(8)
C12 N2 C17 . . 57.30(7) 56.62(7) 57.98(7)
C12 N2 C18 . . 87.50(12) 86.80(12) 88.20(12)
C12 N2 H1o2 . 1_5455 150.6(6) 149.3(6) 151.9(6)
C13 N2 C17 . . 61.30(7) 61.10(7) 61.49(7)
C13 N2 C18 . . 31.10(10) 31.08(10) 31.13(10)
C13 N2 H1o2 . 1_5455 87.2(6) 85.8(6) 88.6(6)
C17 N2 C18 . . 30.20(10) 30.00(10) 30.40(10)
C17 N2 H1o2 . 1_5455 145.5(5) 144.3(5) 146.8(5)
C18 N2 H1o2 . 1_5455 117.4(6) 116.0(6) 118.7(6)
O2 C1 O4 . . 88.01(12) 86.51(10) 89.51(11)
O2 C1 C2 . . 146.45(13) 145.95(13) 146.97(13)
O2 C1 C3 . . 118.25(8) 118.05(8) 118.45(8)
O2 C1 C5 . . 56.44(7) 56.39(6) 56.50(6)
O2 C1 C6 . . 29.12(9) 28.99(9) 29.25(9)
O4 C1 C2 . . 125.53(14) 124.49(13) 126.58(14)
O4 C1 C3 . . 153.73(12) 152.44(12) 155.03(11)
O4 C1 C5 . . 144.45(13) 142.98(12) 145.91(12)
O4 C1 C6 . . 117.13(17) 115.75(15) 118.50(15)
C2 C1 C3 . . 28.21(9) 27.90(8) 28.52(9)
C2 C1 C5 . . 90.01(12) 89.52(12) 90.50(12)
C2 C1 C6 . . 117.33(16) 116.93(16) 117.75(16)
C3 C1 C5 . . 61.80(7) 61.62(7) 61.98(7)
C3 C1 C6 . . 89.13(12) 89.03(12) 89.23(12)
C5 C1 C6 . . 27.33(9) 27.24(9) 27.41(9)
Cl1 C2 O1 . . 91.62(9) 91.12(8) 92.13(8)
Cl1 C2 O4 . . 93.57(9) 93.15(9) 93.99(9)
Cl1 C2 C1 . . 118.48(14) 118.17(14) 118.80(14)
Cl1 C2 C3 . . 119.18(14) 118.25(14) 120.13(14)
Cl1 C2 C4 . . 151.05(12) 150.68(12) 151.43(12)
Cl1 C2 C6 . . 150.76(12) 150.30(12) 151.22(12)
O1 C2 O4 . . 174.70(8) 173.87(8) 175.52(8)
O1 C2 C1 . . 149.89(12) 149.10(12) 150.67(12)
O1 C2 C3 . . 27.57(9) 26.31(9) 28.84(9)
O1 C2 C4 . . 59.47(7) 58.86(7) 60.08(7)
O1 C2 C6 . . 117.62(8) 116.76(8) 118.47(8)
O4 C2 C1 . . 24.93(8) 24.81(8) 25.05(8)
O4 C2 C3 . . 147.25(12) 146.67(12) 147.82(12)
O4 C2 C4 . . 115.37(8) 115.00(8) 115.72(8)
O4 C2 C6 . . 57.21(6) 57.10(6) 57.32(7)
C1 C2 C3 . . 122.33(14) 121.64(14) 123.02(14)
C1 C2 C4 . . 90.44(10) 90.07(10) 90.80(10)
C1 C2 C6 . . 32.28(8) 32.07(9) 32.49(9)
C3 C2 C4 . . 31.90(9) 31.24(9) 32.54(8)
C3 C2 C6 . . 90.05(11) 89.55(10) 90.54(10)
C4 C2 C6 . . 58.16(7) 57.86(7) 58.45(7)
O1 C3 O3 . . 90.71(12) 90.57(12) 90.86(13)
O1 C3 C1 . . 152.17(12) 151.65(12) 152.72(12)
O1 C3 C2 . . 122.72(14) 121.42(14) 124.04(14)
O1 C3 C4 . . 117.63(17) 117.46(16) 117.79(17)
O1 C3 H1o1 . . 28.7(4) 26.8(4) 30.7(5)
O3 C3 C1 . . 117.12(8) 116.52(8) 117.72(8)
O3 C3 C2 . . 146.56(13) 145.14(13) 147.99(13)
O3 C3 C4 . . 26.94(9) 26.87(9) 27.00(9)
O3 C3 H1o1 . . 64.3(4) 62.5(4) 65.9(4)
C1 C3 C2 . . 29.46(9) 28.64(8) 30.29(9)
C1 C3 C4 . . 90.19(12) 89.54(11) 90.84(12)
C1 C3 H1o1 . . 169.9(5) 169.0(5) 170.9(5)
C2 C3 C4 . . 119.65(17) 118.19(16) 121.11(16)
C2 C3 H1o1 . . 147.9(4) 147.4(4) 148.4(5)
C4 C3 H1o1 . . 90.9(4) 89.0(5) 92.7(4)
O1 C4 O3 . . 90.42(11) 90.13(12) 90.72(12)
O1 C4 C2 . . 56.67(6) 56.45(6) 56.88(6)
O1 C4 C3 . . 28.21(10) 27.58(10) 28.85(10)
O1 C4 C5 . . 146.08(13) 145.99(13) 146.17(13)
O1 C4 C6 . . 117.68(9) 117.37(8) 117.98(8)
O3 C4 C2 . . 147.05(13) 146.56(13) 147.54(13)
O3 C4 C3 . . 118.62(16) 118.20(16) 119.04(17)
O3 C4 C5 . . 123.49(14) 123.13(14) 123.85(14)
O3 C4 C6 . . 151.89(12) 151.63(12) 152.16(12)
C2 C4 C3 . . 28.46(10) 27.65(10) 29.26(10)
C2 C4 C5 . . 89.44(12) 89.29(12) 89.60(12)
C2 C4 C6 . . 61.02(7) 60.56(7) 61.47(7)
C3 C4 C5 . . 117.89(16) 117.23(16) 118.54(16)
C3 C4 C6 . . 89.47(12) 89.12(12) 89.82(12)
C5 C4 C6 . . 28.43(8) 28.11(8) 28.74(8)
Cl2 C5 O2 . . 91.46(8) 91.33(8) 91.59(8)
Cl2 C5 O3 . . 93.13(9) 92.86(8) 93.39(8)
Cl2 C5 C1 . . 151.16(11) 150.77(11) 151.54(11)
Cl2 C5 C4 . . 118.73(14) 118.20(13) 119.26(14)
Cl2 C5 C6 . . 120.36(13) 120.11(13) 120.60(13)
O2 C5 O3 . . 175.30(8) 175.01(8) 175.58(8)
O2 C5 C1 . . 59.71(7) 59.39(6) 60.03(7)
O2 C5 C4 . . 149.81(12) 149.34(12) 150.28(12)
O2 C5 C6 . . 28.90(8) 28.75(8) 29.05(8)
O3 C5 C1 . . 115.71(8) 115.58(8) 115.85(8)
O3 C5 C4 . . 25.62(8) 25.34(8) 25.90(8)
O3 C5 C6 . . 146.51(12) 146.37(12) 146.65(12)
C1 C5 C4 . . 90.10(10) 89.95(10) 90.26(10)
C1 C5 C6 . . 30.81(9) 30.63(8) 30.99(8)
C4 C5 C6 . . 120.91(14) 120.58(14) 121.25(14)
O2 C6 O4 . . 89.12(11) 87.99(11) 90.24(11)
O2 C6 C1 . . 116.88(16) 116.49(16) 117.27(16)
O2 C6 C2 . . 147.27(13) 146.44(13) 148.09(13)
O2 C6 C4 . . 151.91(12) 151.75(12) 152.07(12)
O2 C6 C5 . . 121.25(14) 121.11(14) 121.40(14)
O2 C6 H1o2 . . 20.1(5) 18.9(5) 21.2(5)
O4 C6 C1 . . 27.76(9) 27.02(9) 28.52(9)
O4 C6 C2 . . 58.14(6) 57.84(6) 58.45(6)
O4 C6 C4 . . 118.96(8) 117.98(8) 119.97(8)
O4 C6 C5 . . 149.62(13) 148.61(13) 150.64(13)
O4 C6 H1o2 . . 70.1(5) 69.2(5) 71.0(5)
C1 C6 C2 . . 30.38(10) 29.93(9) 30.83(9)
C1 C6 C4 . . 91.20(12) 90.96(11) 91.45(11)
C1 C6 C5 . . 121.86(17) 121.60(16) 122.13(16)
C1 C6 H1o2 . . 97.7(5) 96.6(5) 98.7(5)
C2 C6 C4 . . 60.82(7) 60.13(7) 61.52(7)
C2 C6 C5 . . 91.48(12) 90.77(12) 92.20(12)
C2 C6 H1o2 . . 127.8(5) 126.9(5) 128.8(5)
C4 C6 C5 . . 30.66(9) 30.64(9) 30.68(9)
C4 C6 H1o2 . . 169.1(6) 168.2(6) 169.9(6)
C5 C6 H1o2 . . 140.1(5) 138.9(5) 141.2(6)
N1 C7 C8 . . 148.24(16) 147.13(16) 149.37(16)
N1 C7 C9 . . 118.28(10) 117.41(10) 119.15(10)
N1 C7 C11 . . 59.05(7) 58.29(7) 59.82(7)
N1 C7 C12 . . 28.94(8) 28.41(8) 29.47(8)
N1 C7 H7 . . 91.41 90.58 92.23
N1 C7 H8 . . 172.78 171.83 173.72
N1 C7 H1o1 . 1_6555 30.8(5) 26.4(5) 35.0(5)
C8 C7 C9 . . 29.97(11) 29.71(11) 30.22(11)
C8 C7 C11 . . 89.19(13) 88.83(13) 89.54(13)
C8 C7 C12 . . 119.31(17) 118.70(17) 119.91(17)
C8 C7 H7 . . 120.35 120.05 120.65
C8 C7 H8 . . 24.55 24.39 24.71
C8 C7 H1o1 . 1_6555 175.0(5) 172.5(5) 176.9(4)
C9 C7 C11 . . 59.23(7) 59.12(7) 59.33(7)
C9 C7 C12 . . 89.34(12) 88.98(12) 89.71(12)
C9 C7 H7 . . 150.3 150.23 150.38
C9 C7 H8 . . 54.52 54.42 54.61
C9 C7 H1o1 . 1_6555 148.7(5) 143.5(5) 153.8(5)
C11 C7 C12 . . 30.12(9) 29.86(9) 30.38(9)
C11 C7 H7 . . 150.46 150.38 150.53
C11 C7 H8 . . 113.74 113.54 113.93
C11 C7 H1o1 . 1_6555 89.6(5) 84.5(5) 94.7(5)
C12 C7 H7 . . 120.35 120.04 120.65
C12 C7 H8 . . 143.85 143.41 144.29
C12 C7 H1o1 . 1_6555 59.6(5) 54.7(5) 64.4(5)
H7 C7 H8 . . 95.8 95.65 95.95
H7 C7 H1o1 . 1_6555 60.85 55.7 66.07
H8 C7 H1o1 . 1_6555 156.43 151.23 161.7
C7 C8 C9 . . 121.19(18) 120.64(17) 121.74(17)
C7 C8 C10 . . 92.40(13) 91.86(13) 92.95(13)
C7 C8 C12 . . 31.05(11) 30.70(11) 31.38(11)
C7 C8 H7 . . 24.19 24.12 24.25
C7 C8 H8 . . 119.4 119.13 119.68
C7 C8 H9 . . 145.24 144.66 145.82
C9 C8 C10 . . 28.79(9) 28.53(9) 29.05(9)
C9 C8 C12 . . 90.15(12) 89.91(12) 90.39(12)
C9 C8 H7 . . 145.37 144.87 145.87
C9 C8 H8 . . 119.4 119.13 119.68
C9 C8 H9 . . 24.05 23.87 24.23
C10 C8 C12 . . 61.36(7) 61.14(7) 61.58(7)
C10 C8 H7 . . 116.59 116.1 117.07
C10 C8 H8 . . 148.19 147.87 148.52
C10 C8 H9 . . 52.84 52.74 52.94
C12 C8 H7 . . 55.23 54.95 55.51
C12 C8 H8 . . 150.44 150.32 150.56
C12 C8 H9 . . 114.2 113.96 114.44
H7 C8 H8 . . 95.22 95 95.44
H7 C8 H9 . . 169.4 168.86 169.94
H8 C8 H9 . . 95.36 95.02 95.69
C7 C9 C8 . . 28.84(9) 28.54(9) 29.15(9)
C7 C9 C10 . . 92.66(11) 91.96(11) 93.37(11)
C7 C9 C11 . . 61.37(8) 61.09(8) 61.64(8)
C7 C9 H8 . . 52.83 52.63 53.03
C7 C9 H9 . . 148.09 147.68 148.5
C7 C9 H10 . . 116.65 116.14 117.17
C8 C9 C10 . . 121.50(14) 120.78(15) 122.22(15)
C8 C9 C11 . . 90.20(11) 89.88(11) 90.54(11)
C8 C9 H8 . . 23.99 23.86 24.12
C8 C9 H9 . . 119.25 118.89 119.61
C8 C9 H10 . . 145.49 144.96 146.03
C10 C9 C11 . . 31.30(9) 30.86(9) 31.74(9)
C10 C9 H8 . . 145.49 144.73 146.26
C10 C9 H9 . . 119.25 118.89 119.61
C10 C9 H10 . . 23.99 23.79 24.19
C11 C9 H8 . . 114.19 113.86 114.53
C11 C9 H9 . . 150.54 150.4 150.69
C11 C9 H10 . . 55.29 55.05 55.53
H8 C9 H9 . . 95.26 94.84 95.67
H8 C9 H10 . . 169.48 168.92 170.04
H9 C9 H10 . . 95.26 95.08 95.43
N2 C10 C8 . . 118.69(9) 118.10(9) 119.27(9)
N2 C10 C9 . . 148.39(13) 147.35(13) 149.42(14)
N2 C10 C11 . . 29.57(10) 29.31(10) 29.83(10)
N2 C10 C12 . . 59.89(7) 59.59(7) 60.18(7)
N2 C10 H9 . . 172.87 171.94 173.76
N2 C10 H10 . . 91.02 90.38 91.67
C8 C10 C9 . . 29.71(9) 29.24(9) 30.17(9)
C8 C10 C11 . . 89.12(13) 88.77(13) 89.47(13)
C8 C10 C12 . . 58.81(7) 58.39(7) 59.22(7)
C8 C10 H9 . . 54.21 53.84 54.58
C8 C10 H10 . . 150.29 150.17 150.41
C9 C10 C11 . . 118.83(17) 118.04(17) 119.61(17)
C9 C10 C12 . . 88.51(12) 87.70(12) 89.32(12)
C9 C10 H9 . . 24.51 24.41 24.59
C9 C10 H10 . . 120.59 120.2 120.98
C11 C10 C12 . . 30.32(10) 30.19(10) 30.44(10)
C11 C10 H9 . . 143.33 142.63 144.03
C11 C10 H10 . . 120.59 120.2 120.98
C12 C10 H9 . . 113.02 112.29 113.75
C12 C10 H10 . . 150.9 150.47 151.32
H9 C10 H10 . . 96.08 95.78 96.39
N1 C11 N2 . . 92.82(10) 92.30(10) 93.34(10)
N1 C11 C7 . . 59.13(7) 58.69(7) 59.56(7)
N1 C11 C9 . . 118.54(10) 118.04(10) 119.03(10)
N1 C11 C10 . . 148.41(15) 147.95(15) 148.87(15)
N1 C11 C12 . . 29.14(9) 28.41(9) 29.87(9)
N1 C11 C18 . . 61.48(7) 61.25(7) 61.71(7)
N1 C11 H10 . . 171.73 171.29 172.18
N2 C11 C7 . . 151.94(12) 151.52(13) 152.35(13)
N2 C11 C9 . . 148.64(13) 148.01(14) 149.28(14)
N2 C11 C10 . . 118.77(17) 118.47(18) 119.07(18)
N2 C11 C12 . . 121.95(14) 121.56(14) 122.34(14)
N2 C11 C18 . . 31.34(8) 30.99(8) 31.69(8)
N2 C11 H10 . . 95.43 94.93 95.95
C7 C11 C9 . . 59.41(7) 59.19(7) 59.63(7)
C7 C11 C10 . . 89.28(12) 89.16(13) 89.41(13)
C7 C11 C12 . . 29.99(9) 29.64(9) 30.34(9)
C7 C11 C18 . . 120.60(9) 120.37(9) 120.83(9)
C7 C11 H10 . . 112.62 112.52 112.72
C9 C11 C10 . . 29.88(10) 29.53(10) 30.22(10)
C9 C11 C12 . . 89.40(12) 88.87(12) 89.92(12)
C9 C11 C18 . . 179.42(10) 179.16(10) 179.71(9)
C9 C11 H10 . . 53.21 53.1 53.34
C10 C11 C12 . . 119.27(17) 119.00(16) 119.55(16)
C10 C11 C18 . . 150.11(16) 149.88(15) 150.34(15)
C10 C11 H10 . . 23.34 23.11 23.56
C12 C11 C18 . . 90.61(11) 90.11(11) 91.11(11)
C12 C11 H10 . . 142.61 142.19 143.03
C18 C11 H10 . . 126.78 126.5 127.06
N1 C12 N2 . . 91.69(13) 90.24(12) 93.14(12)
N1 C12 C7 . . 120.33(17) 119.26(16) 121.39(17)
N1 C12 C8 . . 149.98(15) 148.65(15) 151.30(15)
N1 C12 C10 . . 150.17(15) 148.72(15) 151.64(15)
N1 C12 C11 . . 119.77(17) 118.16(17) 121.39(17)
N1 C12 C17 . . 30.44(10) 29.41(10) 31.48(10)
N1 C12 H7 . . 96.8 95.64 97.95
N1 C12 H1o1 . 1_6555 33.9(6) 31.2(6) 36.4(5)
N2 C12 C7 . . 147.98(12) 147.49(12) 148.46(12)
N2 C12 C8 . . 118.33(9) 118.04(9) 118.62(9)
N2 C12 C10 . . 58.50(7) 58.37(7) 58.62(7)
N2 C12 C11 . . 28.09(9) 27.91(9) 28.27(9)
N2 C12 C17 . . 61.25(7) 60.79(7) 61.71(7)
N2 C12 H7 . . 171.49 171.1 171.92
N2 C12 H1o1 . 1_6555 125.3(6) 121.2(6) 129.2(5)
C7 C12 C8 . . 29.65(9) 29.39(9) 29.91(9)
C7 C12 C10 . . 89.48(11) 89.03(11) 89.92(11)
C7 C12 C11 . . 119.89(14) 119.28(14) 120.50(14)
C7 C12 C17 . . 150.77(13) 150.67(13) 150.87(13)
C7 C12 H7 . . 23.53 23.45 23.62
C7 C12 H1o1 . 1_6555 86.6(6) 83.0(5) 90.4(6)
C8 C12 C10 . . 59.83(7) 59.64(7) 60.03(7)
C8 C12 C11 . . 90.24(11) 89.89(11) 90.60(11)
C8 C12 C17 . . 179.48(11) 179.25(11) 179.86(11)
C8 C12 H7 . . 53.18 53.01 53.36
C8 C12 H1o1 . 1_6555 116.2(6) 112.4(5) 120.2(6)
C10 C12 C11 . . 30.41(9) 30.25(9) 30.58(9)
C10 C12 C17 . . 119.75(11) 119.31(10) 120.19(11)
C10 C12 H7 . . 113.01 112.65 113.37
C10 C12 H1o1 . 1_6555 173.6(5) 170.9(5) 175.6(5)
C11 C12 C17 . . 89.33(12) 88.73(12) 89.94(12)
C11 C12 H7 . . 143.42 142.89 143.94
C11 C12 H1o1 . 1_6555 153.2(6) 148.9(6) 157.1(5)
C17 C12 H7 . . 127.24 127.1 127.38
C17 C12 H1o1 . 1_6555 64.3(6) 60.5(6) 67.8(5)
H7 C12 H1o1 . 1_6555 63.11 59.44 67.01
N2 C13 C14 . . 149.20(16) 148.50(16) 149.91(16)
N2 C13 C15 . . 118.99(10) 118.59(10) 119.38(10)
N2 C13 C17 . . 59.79(7) 59.49(7) 60.09(7)
N2 C13 C18 . . 29.35(8) 29.16(8) 29.53(8)
N2 C13 H13 . . 90.72 90.35 91.1
N2 C13 H14 . . 173.72 173.03 174.41
C14 C13 C15 . . 30.22(11) 29.81(11) 30.64(11)
C14 C13 C17 . . 89.41(13) 88.76(13) 90.08(13)
C14 C13 C18 . . 119.86(18) 119.15(17) 120.58(18)
C14 C13 H13 . . 120.07 119.71 120.43
C14 C13 H14 . . 24.52 24.48 24.57
C15 C13 C17 . . 59.20(7) 58.95(7) 59.44(7)
C15 C13 C18 . . 89.64(12) 89.31(12) 89.97(12)
C15 C13 H13 . . 150.29 150.18 150.4
C15 C13 H14 . . 54.74 54.36 55.14
C17 C13 C18 . . 30.45(9) 30.32(9) 30.58(9)
C17 C13 H13 . . 150.51 150.2 150.82
C17 C13 H14 . . 113.94 113.3 114.58
C18 C13 H13 . . 120.07 119.71 120.42
C18 C13 H14 . . 144.39 143.69 145.09
H13 C13 H14 . . 95.55 95.2 95.89
C13 C14 C15 . . 120.90(18) 120.42(18) 121.38(18)
C13 C14 C16 . . 92.08(13) 91.52(13) 92.64(13)
C13 C14 C18 . . 30.82(11) 30.53(11) 31.10(11)
C13 C14 H13 . . 24.32 24.12 24.53
C13 C14 H14 . . 119.55 119.31 119.79
C13 C14 H15 . . 144.83 144.15 145.5
C15 C14 C16 . . 28.82(9) 28.71(9) 28.93(9)
C15 C14 C18 . . 90.08(12) 89.85(12) 90.31(12)
C15 C14 H13 . . 145.22 144.93 145.51
C15 C14 H14 . . 119.55 119.31 119.79
C15 C14 H15 . . 23.93 23.74 24.12
C16 C14 C18 . . 61.26(7) 60.97(7) 61.55(7)
C16 C14 H13 . . 116.41 116.04 116.76
C16 C14 H14 . . 148.37 148.04 148.69
C16 C14 H15 . . 52.75 52.61 52.89
C18 C14 H13 . . 55.14 55.06 55.22
C18 C14 H14 . . 150.37 150.27 150.47
C18 C14 H15 . . 114.01 113.59 114.42
H13 C14 H14 . . 95.23 95.15 95.31
H13 C14 H15 . . 169.15 168.66 169.62
H14 C14 H15 . . 95.62 95.19 96.05
C13 C15 C14 . . 28.88(9) 28.81(9) 28.95(9)
C13 C15 C16 . . 92.38(11) 91.82(11) 92.93(11)
C13 C15 C17 . . 61.19(7) 61.17(7) 61.22(7)
C13 C15 H14 . . 52.75 52.62 52.87
C13 C15 H15 . . 148.25 147.94 148.56
C13 C15 H16 . . 116.41 116.13 116.69
C14 C15 C16 . . 121.26(15) 120.76(15) 121.74(15)
C14 C15 C17 . . 90.07(11) 90.02(11) 90.12(11)
C14 C15 H14 . . 23.87 23.67 24.06
C14 C15 H15 . . 119.37 119.13 119.62
C14 C15 H16 . . 145.29 145.06 145.51
C16 C15 C17 . . 31.19(9) 30.64(9) 31.73(9)
C16 C15 H14 . . 145.12 144.44 145.79
C16 C15 H15 . . 119.37 119.13 119.62
C16 C15 H16 . . 24.03 23.76 24.31
C17 C15 H14 . . 113.93 113.79 114.08
C17 C15 H15 . . 150.56 150.26 150.85
C17 C15 H16 . . 55.22 54.94 55.49
H14 C15 H15 . . 95.51 95.08 95.95
H14 C15 H16 . . 169.15 168.74 169.55
H15 C15 H16 . . 95.34 95.28 95.4
N1 C16 C14 . . 118.20(9) 117.23(9) 119.19(9)
N1 C16 C15 . . 148.12(14) 146.75(14) 149.52(14)
N1 C16 C17 . . 29.20(10) 28.95(10) 29.46(10)
N1 C16 C18 . . 59.25(7) 58.55(7) 59.95(7)
N1 C16 H15 . . 172.59 171.26 173.93
N1 C16 H16 . . 91.34 90.51 92.15
C14 C16 C15 . . 29.92(9) 29.52(9) 30.34(9)
C14 C16 C17 . . 89.00(13) 88.27(13) 89.74(13)
C14 C16 C18 . . 58.97(7) 58.68(7) 59.26(7)
C14 C16 H15 . . 54.4 54.03 54.78
C14 C16 H16 . . 150.46 150.29 150.62
C15 C16 C17 . . 118.93(18) 117.79(18) 120.08(18)
C15 C16 C18 . . 88.89(12) 88.20(13) 89.59(13)
C15 C16 H15 . . 24.48 24.43 24.53
C15 C16 H16 . . 120.54 119.96 121.1
C17 C16 C18 . . 30.04(10) 29.59(10) 30.50(10)
C17 C16 H15 . . 143.41 142.31 144.52
C17 C16 H16 . . 120.54 119.96 121.1
C18 C16 H15 . . 113.37 112.71 114.04
C18 C16 H16 . . 150.57 150.43 150.71
H15 C16 H16 . . 96.06 95.52 96.59
N1 C17 N2 . . 91.84(10) 90.42(10) 93.27(10)
N1 C17 C12 . . 30.39(8) 29.24(8) 31.56(8)
N1 C17 C13 . . 150.74(12) 149.36(12) 152.14(12)
N1 C17 C15 . . 149.64(13) 148.44(13) 150.81(13)
N1 C17 C16 . . 119.76(17) 119.18(17) 120.33(17)
N1 C17 C18 . . 120.32(13) 118.95(13) 121.72(14)
N1 C17 H16 . . 96.33 95.54 97.11
N1 C17 H1o1 . 1_6555 25.0(4) 22.9(4) 26.9(4)
N2 C17 C12 . . 61.45(7) 61.18(7) 61.73(7)
N2 C17 C13 . . 58.91(7) 58.79(7) 59.04(7)
N2 C17 C15 . . 118.52(10) 118.20(10) 118.84(10)
N2 C17 C16 . . 148.40(15) 147.52(15) 149.27(15)
N2 C17 C18 . . 28.48(8) 28.35(8) 28.62(8)
N2 C17 H16 . . 171.8 171.17 172.42
N2 C17 H1o1 . 1_6555 116.6(4) 113.2(4) 119.6(4)
C12 C17 C13 . . 120.36(9) 120.06(9) 120.67(9)
C12 C17 C15 . . 179.66(10) 179.46(9) 179.82(11)
C12 C17 C16 . . 150.14(16) 149.50(16) 150.78(16)
C12 C17 C18 . . 89.93(10) 89.64(10) 90.24(10)
C12 C17 H16 . . 126.71 126.3 127.13
C12 C17 H1o1 . 1_6555 55.3(4) 52.2(4) 58.1(4)
C13 C17 C15 . . 59.61(7) 59.37(7) 59.85(7)
C13 C17 C16 . . 89.49(12) 88.65(12) 90.33(12)
C13 C17 C18 . . 30.43(8) 30.41(8) 30.46(8)
C13 C17 H16 . . 112.92 112.3 113.53
C13 C17 H1o1 . 1_6555 173.8(5) 171.4(5) 175.6(4)
C15 C17 C16 . . 29.88(10) 29.27(11) 30.49(11)
C15 C17 C18 . . 90.04(12) 89.82(12) 90.26(12)
C15 C17 H16 . . 53.31 52.91 53.7
C15 C17 H1o1 . 1_6555 124.8(4) 122.0(4) 127.8(4)
C16 C17 C18 . . 119.92(17) 119.09(17) 120.73(17)
C16 C17 H16 . . 23.43 23.2 23.65
C16 C17 H1o1 . 1_6555 95.0(4) 92.7(4) 97.5(5)
C18 C17 H16 . . 143.34 142.74 143.93
C18 C17 H1o1 . 1_6555 145.0(4) 141.7(5) 147.9(4)
H16 C17 H1o1 . 1_6555 71.65 69.15 74.35
N1 C18 N2 . . 92.39(12) 91.64(12) 93.14(12)
N1 C18 C11 . . 61.19(8) 60.76(7) 61.62(7)
N1 C18 C13 . . 148.03(12) 147.23(12) 148.81(12)
N1 C18 C14 . . 118.72(9) 118.37(9) 119.08(9)
N1 C18 C16 . . 58.97(7) 58.62(7) 59.32(7)
N1 C18 C17 . . 28.93(8) 28.20(8) 29.65(8)
N1 C18 H13 . . 171.56 170.87 172.25
N2 C18 C11 . . 31.20(10) 30.82(10) 31.58(10)
N2 C18 C13 . . 119.55(17) 119.36(17) 119.74(17)
N2 C18 C14 . . 148.86(15) 148.40(15) 149.33(15)
N2 C18 C16 . . 151.35(15) 150.92(15) 151.79(15)
N2 C18 C17 . . 121.32(16) 120.99(17) 121.64(17)
N2 C18 H13 . . 95.94 95.7 96.19
C11 C18 C13 . . 150.74(14) 150.41(14) 151.07(14)
C11 C18 C14 . . 179.10(9) 178.66(9) 179.52(10)
C11 C18 C16 . . 120.15(11) 120.07(10) 120.23(10)
C11 C18 C17 . . 90.12(12) 89.82(12) 90.41(12)
C11 C18 H13 . . 127.14 126.92 127.36
C13 C18 C14 . . 29.32(9) 28.88(9) 29.75(9)
C13 C18 C16 . . 89.09(11) 88.65(10) 89.51(11)
C13 C18 C17 . . 119.11(14) 118.97(14) 119.26(14)
C13 C18 H13 . . 23.61 23.48 23.73
C14 C18 C16 . . 59.77(7) 59.75(7) 59.79(7)
C14 C18 C17 . . 89.80(10) 89.43(10) 90.17(10)
C14 C18 H13 . . 52.93 52.61 53.24
C16 C18 C17 . . 30.04(9) 29.66(8) 30.42(8)
C16 C18 H13 . . 112.7 112.38 113.01
C17 C18 H13 . . 142.72 142.62 142.81
C7 H7 C8 . . 35.47 35.23 35.7
C7 H7 C12 . . 36.12 35.91 36.33
C7 H7 H8 . . 59.85 59.66 60.03
C7 H7 H1o1 . 1_6555 97.2 91.01 103.49
C8 H7 C12 . . 71.59 71.14 72.04
C8 H7 H8 . . 24.38 24.32 24.44
C8 H7 H1o1 . 1_6555 132.57 126.16 139.09
C12 H7 H8 . . 95.96 95.57 96.36
C12 H7 H1o1 . 1_6555 61.16 55.19 67.23
H8 H7 H1o1 . 1_6555 156.83 150.49 163.27
C7 H8 C8 . . 36.05 35.93 36.16
C7 H8 C9 . . 72.65 72.38 72.93
C7 H8 H7 . . 24.35 24.31 24.4
C7 H8 H9 . . 96.67 96.34 97
C8 H8 C9 . . 36.61 36.45 36.76
C8 H8 H7 . . 60.4 60.24 60.56
C8 H8 H9 . . 60.63 60.4 60.85
C9 H8 H7 . . 97 96.68 97.33
C9 H8 H9 . . 24.02 23.89 24.16
H7 H8 H9 . . 121.02 120.64 121.4
C8 H9 C9 . . 36.7 36.52 36.88
C8 H9 C10 . . 72.94 72.5 73.4
C8 H9 H8 . . 24.02 23.89 24.15
C8 H9 H10 . . 97.17 96.78 97.57
C9 H9 C10 . . 36.24 35.98 36.52
C9 H9 H8 . . 60.72 60.43 61.01
C9 H9 H10 . . 60.47 60.26 60.69
C10 H9 H8 . . 96.96 96.41 97.52
C10 H9 H10 . . 24.23 24.16 24.3
H8 H9 H10 . . 121.19 120.7 121.69
C9 H10 C10 . . 35.42 35.23 35.61
C9 H10 C11 . . 71.5 71.13 71.86
C9 H10 H9 . . 24.27 24.22 24.31
C10 H10 C11 . . 36.08 35.91 36.24
C10 H10 H9 . . 59.69 59.45 59.93
C11 H10 H9 . . 95.76 95.35 96.17
C13 H13 C14 . . 35.61 35.46 35.76
C13 H13 C18 . . 36.32 36.09 36.56
C13 H13 H14 . . 60.04 59.8 60.28
C13 H13 H1o2 . 1_5455 110.69 109.8 111.58
C14 H13 C18 . . 71.93 71.54 72.32
C14 H13 H14 . . 24.43 24.34 24.52
C14 H13 H1o2 . 1_5455 145.15 144.28 146.01
C18 H13 H14 . . 96.36 95.89 96.84
C18 H13 H1o2 . 1_5455 75.05 74.05 76.06
H14 H13 H1o2 . 1_5455 165.89 164.95 166.84
C13 H14 C14 . . 35.93 35.71 36.14
C13 H14 C15 . . 72.51 72.24 72.77
C13 H14 H13 . . 24.42 24.31 24.52
C13 H14 H15 . . 96.41 95.96 96.86
C14 H14 C15 . . 36.58 36.53 36.64
C14 H14 H13 . . 60.34 60.22 60.46
C14 H14 H15 . . 60.48 60.24 60.72
C15 H14 H13 . . 96.93 96.76 97.09
C15 H14 H15 . . 23.9 23.71 24.09
H13 H14 H15 . . 120.83 120.46 121.18
C14 H15 C15 . . 36.7 36.63 36.76
C14 H15 C16 . . 72.85 72.58 73.1
C14 H15 H14 . . 23.9 23.7 24.09
C14 H15 H16 . . 97.08 96.94 97.22
C15 H15 C16 . . 36.15 35.94 36.35
C15 H15 H14 . . 60.59 60.35 60.83
C15 H15 H16 . . 60.39 60.31 60.47
C16 H15 H14 . . 96.74 96.29 97.19
C16 H15 H16 . . 24.24 24.11 24.37
H14 H15 H16 . . 120.98 120.66 121.3
C15 H16 C16 . . 35.43 35.14 35.73
C15 H16 C17 . . 71.47 70.83 72.12
C15 H16 H15 . . 24.27 24.16 24.38
C16 H16 C17 . . 36.04 35.69 36.39
C16 H16 H15 . . 59.7 59.3 60.11
C17 H16 H15 . . 95.74 94.99 96.5
O1 H1o1 O3 . . 80.5(8) 73.2(7) 88.2(9)
O1 H1o1 N1 . 1_4555 144.8(15) 139.5(14) 149.7(16)
O1 H1o1 C3 . . 25.6(4) 21.1(3) 30.5(5)
O1 H1o1 C7 . 1_4555 104.1(9) 102.3(9) 106.6(9)
O1 H1o1 C12 . 1_4555 131.0(10) 127.7(10) 134.1(11)
O1 H1o1 C17 . 1_4555 140.5(12) 138.5(13) 142.8(12)
O1 H1o1 H7 . 1_4555 84.85 81.58 88.16
O3 H1o1 N1 . 1_4555 123.0(11) 119.6(10) 126.6(12)
O3 H1o1 C3 . . 56.8(4) 53.4(4) 60.4(5)
O3 H1o1 C7 . 1_4555 150.7(9) 146.9(9) 153.6(9)
O3 H1o1 C12 . 1_4555 147.8(9) 143.7(9) 151.6(9)
O3 H1o1 C17 . 1_4555 99.6(7) 98.5(7) 101.0(7)
O3 H1o1 H7 . 1_4555 137.69 130.72 144.42
N1 H1o1 C3 1_4555 . 165.0(13) 163.4(13) 166.6(14)
N1 H1o1 C7 1_4555 1_4555 68.6(7) 63.5(6) 74.1(8)
N1 H1o1 C12 1_4555 1_4555 34.9(5) 31.3(4) 39.0(6)
N1 H1o1 C17 1_4555 1_4555 25.6(5) 23.0(4) 28.7(6)
N1 H1o1 H7 1_4555 1_4555 90.38 84.13 96.94
C3 H1o1 C7 . 1_4555 119.5(8) 114.8(8) 123.9(9)
C3 H1o1 C12 . 1_4555 152.2(9) 148.9(10) 155.2(9)
C3 H1o1 C17 . 1_4555 144.2(8) 141.0(8) 147.4(9)
C3 H1o1 H7 . 1_4555 97.66 92.08 103.21
C7 H1o1 C12 1_4555 1_4555 33.8(3) 32.3(2) 35.3(3)
C7 H1o1 C17 1_4555 1_4555 94.2(7) 86.8(6) 102.1(7)
C7 H1o1 H7 1_4555 1_4555 21.95 20.74 23.06
C12 H1o1 C17 1_4555 1_4555 60.4(5) 54.4(5) 67.1(7)
C12 H1o1 H7 1_4555 1_4555 55.72 53.03 58.31
C17 H1o1 H7 1_4555 1_4555 116.03 107.42 124.96
O2 H1o2 O4 . . 89.1(12) 86.8(12) 91.4(12)
O2 H1o2 N2 . 1_5655 149.2(18) 146.4(17) 152.0(18)
O2 H1o2 C6 . . 29.7(7) 28.0(7) 31.5(7)
O2 H1o2 H13 . 1_5655 80.6 78.12 83.17
O4 H1o2 N2 . 1_5655 101.3(8) 100.1(8) 102.5(8)
O4 H1o2 C6 . . 60.8(5) 60.2(5) 61.3(5)
O4 H1o2 H13 . 1_5655 121.59 120.99 122.21
N2 H1o2 C6 1_5655 . 154.2(12) 153.0(12) 155.5(11)
N2 H1o2 H13 1_5655 1_5655 69.26 68.66 69.84
C6 H1o2 H13 . 1_5655 103.12 101.58 104.7

loop_
_geom_bond_atom_site_label_1
_geom_bond_atom_site_label_2
_geom_bond_site_ssg_symmetry_2
_geom_bond_distance_av
_geom_bond_distance_min
_geom_bond_distance_max
Cl2 C5 . 1.7153(15) 1.7131(15) 1.7178(15)
Cl1 C2 . 1.7155(15) 1.7119(15) 1.7190(15)
O1 C2 . 2.329(3) 2.320(3) 2.339(3)
O1 C3 . 1.281(2) 1.251(2) 1.311(2)
O1 C4 . 2.401(2) 2.391(2) 2.411(2)
O1 H1o1 . 1.44(2) 1.32(2) 1.57(2)
O2 C1 . 2.405(2) 2.400(2) 2.410(2)
O2 C5 . 2.321(3) 2.316(3) 2.325(3)
O2 C6 . 1.312(3) 1.310(2) 1.314(2)
O2 H1o2 . 0.91(2) 0.88(2) 0.94(2)
O3 C3 . 2.362(2) 2.350(2) 2.374(2)
O3 C4 . 1.219(2) 1.215(2) 1.223(2)
O3 C5 . 2.351(3) 2.344(3) 2.358(3)
O3 H1o1 . 2.546(17) 2.399(17) 2.697(17)
O4 C1 . 1.221(2) 1.208(2) 1.234(2)
O4 C2 . 2.357(3) 2.352(3) 2.362(3)
O4 C6 . 2.333(2) 2.327(2) 2.338(2)
O4 H1o2 . 2.513(17) 2.492(17) 2.535(17)
N1 C7 . 2.394(2) 2.386(2) 2.402(2)
N1 C11 . 2.392(2) 2.370(2) 2.413(2)
N1 C12 . 1.342(2) 1.339(2) 1.345(2)
N1 C16 . 2.392(2) 2.382(2) 2.401(2)
N1 C17 . 1.344(2) 1.342(2) 1.347(2)
N1 C18 . 2.398(3) 2.382(3) 2.415(3)
N1 H1o1 1_6555 1.32(2) 1.11(2) 1.53(2)
N2 C10 . 2.383(2) 2.376(2) 2.391(2)
N2 C11 . 1.342(2) 1.338(2) 1.345(2)
N2 C12 . 2.418(3) 2.414(3) 2.421(3)
N2 C13 . 2.391(2) 2.390(2) 2.392(2)
N2 C17 . 2.413(2) 2.403(2) 2.423(2)
N2 C18 . 1.3470(19) 1.342(2) 1.352(2)
N2 H1o2 1_5455 1.94(2) 1.92(2) 1.97(2)
C1 C2 . 1.428(3) 1.406(3) 1.449(3)
C1 C3 . 2.453(3) 2.444(3) 2.462(3)
C1 C5 . 2.500(2) 2.491(2) 2.509(2)
C1 C6 . 1.508(2) 1.505(2) 1.510(2)
C2 C3 . 1.372(3) 1.349(3) 1.396(3)
C2 C4 . 2.503(2) 2.487(2) 2.519(2)
C2 C6 . 2.508(2) 2.494(2) 2.521(2)
C3 C4 . 1.522(2) 1.507(2) 1.537(2)
C3 H1o1 . 2.42(2) 2.26(2) 2.58(2)
C4 C5 . 1.447(3) 1.438(3) 1.456(3)
C4 C6 . 2.435(3) 2.427(3) 2.443(3)
C5 C6 . 1.351(3) 1.346(3) 1.356(3)
C6 H1o2 . 2.02(2) 1.99(2) 2.05(2)
C7 C8 . 1.360(2) 1.355(2) 1.364(2)
C7 C9 . 2.411(3) 2.406(3) 2.416(3)
C7 C11 . 2.458(3) 2.450(3) 2.466(3)
C7 C12 . 1.417(3) 1.415(3) 1.420(3)
C7 H7 . 1.0(13) 1.0(13) 1.0(13)
C7 H8 . 2.0(15) 2.0(15) 2.0(15)
C7 H1o1 1_6555 2.543(17) 2.450(17) 2.640(17)
C8 C9 . 1.408(3) 1.403(3) 1.413(3)
C8 C10 . 2.422(3) 2.414(3) 2.431(3)
C8 C12 . 2.397(2) 2.383(2) 2.410(2)
C8 H7 . 2.0(10) 2.0(10) 2.0(10)
C8 H8 . 1.0(18) 1.0(18) 1.0(18)
C8 H9 . 2.1(10) 2.0(10) 2.1(10)
C9 C10 . 1.368(3) 1.364(3) 1.373(3)
C9 C11 . 2.407(2) 2.406(2) 2.408(2)
C9 H8 . 2.1(16) 2.1(16) 2.1(16)
C9 H9 . 1.0(12) 1.0(12) 1.0(12)
C9 H10 . 2.0(17) 2.0(17) 2.0(17)
C10 C11 . 1.427(2) 1.420(2) 1.434(2)
C10 C12 . 2.459(3) 2.451(3) 2.467(3)
C10 H9 . 2.0(16) 2.0(16) 2.0(16)
C10 H10 . 1.0(13) 1.0(13) 1.0(13)
C11 C12 . 1.423(3) 1.420(3) 1.426(3)
C11 C18 . 2.298(2) 2.292(2) 2.304(2)
C11 H10 . 2.1(10) 2.1(10) 2.1(10)
C12 C17 . 2.316(2) 2.291(2) 2.341(2)
C12 H7 . 2.1(17) 2.1(17) 2.1(17)
C12 H1o1 1_6555 2.197(19) 2.009(18) 2.391(19)
C13 C14 . 1.357(2) 1.351(2) 1.363(2)
C13 C15 . 2.411(3) 2.406(3) 2.415(3)
C13 C17 . 2.449(3) 2.446(3) 2.452(3)
C13 C18 . 1.420(3) 1.417(3) 1.423(3)
C13 H13 . 1.0(13) 1.0(13) 1.0(13)
C13 H14 . 2.0(15) 2.0(15) 2.0(15)
C14 C15 . 1.414(3) 1.405(3) 1.424(3)
C14 C16 . 2.423(3) 2.421(3) 2.426(3)
C14 C18 . 2.403(2) 2.398(2) 2.409(2)
C14 H13 . 2.0(10) 2.0(10) 2.0(10)
C14 H14 . 1.0(18) 1.0(18) 1.0(18)
C14 H15 . 2.1(10) 2.1(10) 2.1(10)
C15 C16 . 1.367(3) 1.361(3) 1.372(3)
C15 C17 . 2.401(2) 2.391(2) 2.410(2)
C15 H14 . 2.1(16) 2.1(16) 2.1(16)
C15 H15 . 1.0(12) 1.0(12) 1.0(12)
C15 H16 . 2.0(17) 2.0(17) 2.0(17)
C16 C17 . 1.420(2) 1.417(2) 1.424(2)
C16 C18 . 2.459(3) 2.451(3) 2.468(3)
C16 H15 . 2.0(16) 2.0(16) 2.0(16)
C16 H16 . 1.0(13) 1.0(13) 1.0(13)
C17 C18 . 1.421(3) 1.417(3) 1.424(3)
C17 H16 . 2.1(10) 2.1(10) 2.1(10)
C17 H1o1 1_6555 2.41(2) 2.21(2) 2.61(2)
C18 H13 . 2.1(17) 2.1(17) 2.1(17)
H7 H8 . 2.316 2.3116 2.3206
H7 H1o1 1_6555 2.2(15) 2.2(15) 2.3(15)
H8 H9 . 2.3483 2.3375 2.3591
H9 H10 . 2.3259 2.3213 2.3308
H13 H14 . 2.3115 2.3035 2.3196
H13 H1o2 1_5455 2.5(12) 2.5(12) 2.6(12)
H14 H15 . 2.3585 2.3424 2.3748
H15 H16 . 2.3252 2.3154 2.335

loop_
_jana_cell_twin_matrix_id
_jana_cell_twin_volume_fraction
_jana_cell_twin_matrix_1_1
_jana_cell_twin_matrix_1_2
_jana_cell_twin_matrix_1_3
_jana_cell_twin_matrix_2_1
_jana_cell_twin_matrix_2_2
_jana_cell_twin_matrix_2_3
_jana_cell_twin_matrix_3_1
_jana_cell_twin_matrix_3_2
_jana_cell_twin_matrix_3_3
1 0.5 1 0 0 0 1 0 0 0 1
2 0.5 -1 0 0 0 -1 0 0 0 -1
